data_4516823
loop_
_publ_author_name
'Moreno-Moreno, Miriam'
'Troyano, Javier'
'Ares, Pablo'
'Castillo, Oscar'
'Nijhuis, Christian A.'
'Yuan, Li'
'Amo-Ochoa, Pilar'
'Delgado, Salom\'e'
'G\'omez-Herrero, Julio'
'Zamora, F\'elix'
'G\'omez-Navarro, Cristina'

_publ_contact_author
;
 Felix Zamora. Departamento de Quimica Inorganica. 
 Facultad de Ciencias
 Universidad Autonoma de Madrid, 28049 Madrid, Spain
;
_publ_section_title
;
 One-Pot Preparation of Mechanically Robust, Transparent, Highly
 Conductive, and Memristive Metal-Organic Ultrathin Film.
;
_journal_issue 10
_journal_name_full 'ACS nano'
_journal_page_first 10171
_journal_page_last 10177
_journal_paper_doi 10.1021/acsnano.8b05056
_journal_volume 12
_journal_year 2018
_chemical_formula_moiety 'C2 H5 Cu2 I2 N S'
_chemical_formula_sum 'C2 H5 Cu2 I2 N S'
_chemical_formula_weight 456.01
_chemical_name_systematic
; 
diiodidoacetamidedicopper(I) 
;
_space_group_crystal_system tetragonal
_space_group_IT_number 88
_space_group_name_Hall '-I 4ad'
_space_group_name_H-M_alt 'I 41/a :2'
_atom_sites_solution_primary direct
_atom_sites_solution_secondary difmap
_audit_creation_method SHELXL
_cell_angle_alpha 90
_cell_angle_beta 90
_cell_angle_gamma 90
_cell_formula_units_Z 12
_cell_length_a 15.5789(7)
_cell_length_b 15.5789(7)
_cell_length_c 9.8848(4)
_cell_measurement_reflns_used 33911
_cell_measurement_temperature 110(2)
_cell_measurement_theta_max 30.527
_cell_measurement_theta_min 2.440
_cell_measurement_wavelength 0.71073
_cell_volume 2399.06(18)
_computing_cell_refinement 'CrysAlis CCD (Oxford Diffraction, 2003)'
_computing_data_collection 'CrysAlis CCD (Oxford Diffraction, 2003)'
_computing_data_reduction 'CrysAlis RED (Oxford Diffraction, 2003)'
_computing_molecular_graphics 'Ortep-3 (Farrugia, 1997)'
_computing_publication_material 'WinGX (Farrugia, 1999)'
_computing_structure_refinement 'SHELXL-97 (Sheldrick, 1997)'
_computing_structure_solution 'Sir92 (Altomare et al., 1993)'
_diffrn_ambient_environment N~2~
_diffrn_ambient_temperature 110(2)
_diffrn_detector_area_resol_mean 8.3333
_diffrn_measured_fraction_theta_full 1.000
_diffrn_measured_fraction_theta_max 1.000
_diffrn_measurement_device 'four-circle diffractometer'
_diffrn_measurement_device_type 'Bruker Kappa Apex II'
_diffrn_radiation_probe x-ray
_diffrn_radiation_type 'Mo K\a'
_diffrn_radiation_wavelength 0.71073
_diffrn_reflns_av_R_equivalents 0.2290
_diffrn_reflns_av_unetI/netI 0.0569
_diffrn_reflns_limit_h_max 22
_diffrn_reflns_limit_h_min -22
_diffrn_reflns_limit_k_max 22
_diffrn_reflns_limit_k_min -22
_diffrn_reflns_limit_l_max 13
_diffrn_reflns_limit_l_min -14
_diffrn_reflns_number 33911
_diffrn_reflns_theta_full 25.242
_diffrn_reflns_theta_max 30.527
_diffrn_reflns_theta_min 2.440
_exptl_absorpt_coefficient_mu 13.204
_exptl_absorpt_correction_T_max 0.53
_exptl_absorpt_correction_T_min 0.40
_exptl_absorpt_correction_type multi-scan
_exptl_absorpt_process_details sadabs
_exptl_crystal_colour orange
_exptl_crystal_density_diffrn 3.788
_exptl_crystal_density_meas ?
_exptl_crystal_description plate
_exptl_crystal_F_000 2448
_exptl_crystal_size_max 0.35
_exptl_crystal_size_mid 0.15
_exptl_crystal_size_min 0.10
_refine_diff_density_max 1.202
_refine_diff_density_min -2.501
_refine_diff_density_rms 0.295
_refine_ls_extinction_method none
_refine_ls_goodness_of_fit_ref 1.014
_refine_ls_hydrogen_treatment undef
_refine_ls_matrix_type full
_refine_ls_number_parameters 72
_refine_ls_number_reflns 1835
_refine_ls_number_restraints 9
_refine_ls_restrained_S_all 1.015
_refine_ls_R_factor_all 0.0526
_refine_ls_R_factor_gt 0.0413
_refine_ls_shift/su_max 0.000
_refine_ls_shift/su_mean 0.000
_refine_ls_structure_factor_coef Fsqd
_refine_ls_weighting_details 'w=1/[\s^2^(Fo^2^)+(0.0611P)^2^] where P=(Fo^2^+2Fc^2^)/3'
_refine_ls_weighting_scheme calc
_refine_ls_wR_factor_gt 0.1104
_refine_ls_wR_factor_ref 0.1148
_reflns_number_gt 1415
_reflns_number_total 1835
_reflns_threshold_expression 'I > 2\s(I)'
_cod_data_source_file nn8b05056_si_002.cif
_cod_data_source_block compound1-18months110K
_cod_depositor_comments
;
The following automatic conversions were performed:

data item '_exptl_crystal_density_meas' value 'not measured' was
changed to '?' -- the value is perceived as not measured.

Automatic conversion script
Id: cif_fix_values 6909 2019-04-08 15:41:33Z antanas 
;
_cod_original_cell_volume 2399.1(2)
_cod_original_sg_symbol_H-M 'I 41/a'
_cod_database_code 4516823
_shelx_space_group_comment
;
The symmetry employed for this shelxl refinement is uniquely defined
by the following loop, which should always be used as a source of
symmetry information in preference to the above space-group names.
They are only intended as comments.
;

loop_
_space_group_symop_operation_xyz
'x, y, z'
'-y+1/4, x+3/4, z+3/4'
'y+1/4, -x+1/4, z+1/4'
'-x, -y+1/2, z'
'x+1/2, y+1/2, z+1/2'
'-y+3/4, x+5/4, z+5/4'
'y+3/4, -x+3/4, z+3/4'
'-x+1/2, -y+1, z+1/2'
'-x, -y, -z'
'y-1/4, -x-3/4, -z-3/4'
'-y-1/4, x-1/4, -z-1/4'
'x, y-1/2, -z'
'-x+1/2, -y+1/2, -z+1/2'
'y+1/4, -x-1/4, -z-1/4'
'-y+1/4, x+1/4, -z+1/4'
'x+1/2, y, -z+1/2'

loop_
_atom_site_label
_atom_site_type_symbol
_atom_site_fract_x
_atom_site_fract_y
_atom_site_fract_z
_atom_site_U_iso_or_equiv
_atom_site_adp_type
_atom_site_occupancy
_atom_site_site_symmetry_order
_atom_site_calc_flag
_atom_site_refinement_flags_posn
_atom_site_refinement_flags_adp
_atom_site_refinement_flags_occupancy
_atom_site_disorder_assembly
_atom_site_disorder_group
I1 I 0.30332(2) 0.14487(2) 0.12319(3) 0.01774(14) Uani 1 1 d . . . . .
I2 I 0.500000 0.250000 -0.125000 0.0309(2) Uani 1 4 d S T P . .
I3 I 0.43776(9) 0.37591(9) 0.21862(15) 0.0162(3) Uiso 0.25 1 d . . P A 4
CU1 Cu 0.33117(6) 0.26416(6) 0.31281(10) 0.0213(2) Uani 0.625 1 d . . P . .
CU2 Cu 0.45280(8) 0.22820(8) 0.12199(11) 0.0214(3) Uani 0.5 1 d . . P A .
CU3 Cu 0.41469(10) 0.10844(10) 0.32206(16) 0.0211(4) Uani 0.375 1 d . . P A .
S1 S 0.44702(9) 0.35658(11) 0.24409(16) 0.0097(4) Uiso 0.75 1 d . . P A .
C1A C 0.4080(8) 0.4179(4) 0.1193(8) 0.0407(17) Uiso 0.25 1 d D U P A -2
N1A N 0.3286(10) 0.4208(10) 0.0741(15) 0.0407(17) Uiso 0.25 1 d D U P A -2
C2A C 0.4673(6) 0.4763(6) 0.0495(9) 0.0407(17) Uiso 0.25 1 d D U P A -2
C1B C 0.3914(4) 0.4295(11) 0.1519(9) 0.0407(17) Uiso 0.25 1 d D U P A -3
N1B N 0.3475(8) 0.4110(13) 0.0411(13) 0.0407(17) Uiso 0.25 1 d D U P A -3
C2B C 0.3942(11) 0.5193(12) 0.204(2) 0.0407(17) Uiso 0.25 1 d D U P A -3
C1C C 0.4303(5) 0.4485(7) 0.1589(8) 0.0407(17) Uiso 0.25 1 d D U P A -4
N1C N 0.4673(6) 0.4763(6) 0.0495(9) 0.0407(17) Uiso 0.25 1 d D U P A -4
C2C C 0.3638(10) 0.5069(12) 0.216(2) 0.0407(17) Uiso 0.25 1 d D U P A -4

loop_
_atom_site_aniso_label
_atom_site_aniso_U_11
_atom_site_aniso_U_22
_atom_site_aniso_U_33
_atom_site_aniso_U_23
_atom_site_aniso_U_13
_atom_site_aniso_U_12
I1 0.01332(19) 0.0186(2) 0.0213(3) -0.00316(11) -0.00238(11) 0.00228(10)
I2 0.0410(3) 0.0410(3) 0.0106(3) 0.000 0.000 0.000
CU1 0.0181(5) 0.0214(5) 0.0243(5) 0.0016(4) 0.0014(4) 0.0031(4)
CU2 0.0246(6) 0.0205(6) 0.0191(6) 0.0006(4) 0.0012(5) 0.0040(5)
CU3 0.0252(8) 0.0135(7) 0.0247(8) -0.0007(6) 0.0030(7) -0.0009(6)

loop_
_atom_type_symbol
_atom_type_description
_atom_type_scat_dispersion_real
_atom_type_scat_dispersion_imag
_atom_type_scat_source
C C 0.0033 0.0016 'International Tables Vol C Tables 4.2.6.8 and 6.1.1.4'
H H 0.0000 0.0000 'International Tables Vol C Tables 4.2.6.8 and 6.1.1.4'
Cu Cu 0.3201 1.2651 'International Tables Vol C Tables 4.2.6.8 and 6.1.1.4'
I I -0.4742 1.8119 'International Tables Vol C Tables 4.2.6.8 and 6.1.1.4'
N N 0.0061 0.0033 'International Tables Vol C Tables 4.2.6.8 and 6.1.1.4'
S S 0.1246 0.1234 'International Tables Vol C Tables 4.2.6.8 and 6.1.1.4'

loop_
_geom_angle_atom_site_label_1
_geom_angle_atom_site_label_2
_geom_angle_atom_site_label_3
_geom_angle
_geom_angle_site_symmetry_1
_geom_angle_site_symmetry_3
CU3 I1 CU1 36.90(4) 2_544 13
CU3 I1 CU2 142.31(4) 2_544 .
CU1 I1 CU2 115.99(3) 13 .
CU3 I1 CU1 102.23(4) 2_544 .
CU1 I1 CU1 65.33(3) 13 .
CU2 I1 CU1 61.52(3) . .
CU3 I1 CU3 142.93(6) 2_544 .
CU1 I1 CU3 117.19(4) 13 .
CU2 I1 CU3 62.70(4) . .
CU1 I1 CU3 61.88(4) . .
CU2 I2 CU2 154.27(4) 4_655 11_655
CU2 I2 CU2 154.27(4) 4_655 14_565
CU2 I2 CU2 36.71(6) 11_655 14_565
CU2 I2 CU2 36.71(6) 4_655 .
CU2 I2 CU2 154.27(4) 11_655 .
CU2 I2 CU2 154.27(4) 14_565 .
C1C I3 N1C 25.4(4) . .
C1C I3 C2C 35.1(6) . .
N1C I3 C2C 60.4(6) . .
C1C I3 CU3 124.2(4) . 14_566
N1C I3 CU3 149.6(2) . 14_566
C2C I3 CU3 89.2(5) . 14_566
C1C I3 CU2 130.1(4) . .
N1C I3 CU2 108.9(2) . .
C2C I3 CU2 147.4(5) . .
CU3 I3 CU2 97.47(7) 14_566 .
C1C I3 CU3 100.6(3) . 4_655
N1C I3 CU3 92.6(2) . 4_655
C2C I3 CU3 111.6(5) . 4_655
CU3 I3 CU3 98.03(7) 14_566 4_655
CU2 I3 CU3 99.09(7) . 4_655
C1C I3 CU2 116.8(4) . 4_655
N1C I3 CU2 91.5(2) . 4_655
C2C I3 CU2 151.9(5) . 4_655
CU3 I3 CU2 118.89(8) 14_566 4_655
CU2 I3 CU2 37.47(6) . 4_655
CU3 I3 CU2 66.62(6) 4_655 4_655
C1C I3 CU1 101.6(3) . 14_566
N1C I3 CU1 109.8(2) . 14_566
C2C I3 CU1 90.6(5) . 14_566
CU3 I3 CU1 66.14(5) 14_566 14_566
CU2 I3 CU1 121.31(7) . 14_566
CU3 I3 CU1 37.74(5) 4_655 14_566
CU2 I3 CU1 99.92(6) 4_655 14_566
C1C I3 CU1 134.7(3) . .
N1C I3 CU1 146.9(2) . .
C2C I3 CU1 106.0(5) . .
CU3 I3 CU1 37.79(5) 14_566 .
CU2 I3 CU1 65.01(5) . .
CU3 I3 CU1 120.30(7) 4_655 .
CU2 I3 CU1 97.87(6) 4_655 .
CU1 I3 CU1 99.86(6) 14_566 .
CU3 CU1 S1 68.68(7) 14_566 11_656
CU3 CU1 S1 66.32(7) 14_566 .
S1 CU1 S1 100.57(9) 11_656 .
CU3 CU1 I3 70.20(7) 14_566 11_656
S1 CU1 I3 8.85(5) 11_656 11_656
S1 CU1 I3 108.72(7) . 11_656
CU3 CU1 I3 68.20(7) 14_566 .
S1 CU1 I3 108.86(7) 11_656 .
S1 CU1 I3 8.76(4) . .
I3 CU1 I3 116.81(7) 11_656 .
CU3 CU1 I1 70.93(6) 14_566 13
S1 CU1 I1 111.80(5) 11_656 13
S1 CU1 I1 110.24(5) . 13
I3 CU1 I1 104.97(5) 11_656 13
I3 CU1 I1 103.77(4) . 13
CU3 CU1 I1 174.34(7) 14_566 .
S1 CU1 I1 108.80(5) 11_656 .
S1 CU1 I1 109.85(5) . .
I3 CU1 I1 108.13(4) 11_656 .
I3 CU1 I1 108.68(4) . .
I1 CU1 I1 114.67(3) 13 .
CU3 CU1 CU2 115.91(7) 14_566 .
S1 CU1 CU2 100.41(6) 11_656 .
S1 CU1 CU2 53.67(5) . .
I3 CU1 CU2 107.86(5) 11_656 .
I3 CU1 CU2 56.13(4) . .
I1 CU1 CU2 146.76(5) 13 .
I1 CU1 CU2 59.08(3) . .
CU3 CU1 CU3 116.66(8) 14_566 .
S1 CU1 CU3 52.74(5) 11_656 .
S1 CU1 CU3 100.48(6) . .
I3 CU1 CU3 55.81(5) 11_656 .
I3 CU1 CU3 107.59(5) . .
I1 CU1 CU3 148.24(5) 13 .
I1 CU1 CU3 59.20(4) . .
CU2 CU1 CU3 60.96(4) . .
CU3 CU1 CU1 129.40(8) 14_566 13
S1 CU1 CU1 129.93(7) 11_656 13
S1 CU1 CU1 129.40(7) . 13
I3 CU1 CU1 121.88(6) 11_656 13
I3 CU1 CU1 121.20(6) . 13
I1 CU1 CU1 58.47(3) 13 13
I1 CU1 CU1 56.19(3) . 13
CU2 CU1 CU1 106.42(5) . 13
CU3 CU1 CU1 107.29(6) . 13
CU2 CU2 S1 71.11(8) 4_655 .
CU2 CU2 S1 68.69(7) 4_655 4_655
S1 CU2 S1 103.81(9) . 4_655
CU2 CU2 I3 72.51(8) 4_655 .
S1 CU2 I3 9.11(5) . .
S1 CU2 I3 112.27(8) 4_655 .
CU2 CU2 I3 70.02(8) 4_655 4_655
S1 CU2 I3 112.21(8) . 4_655
S1 CU2 I3 8.97(5) 4_655 4_655
I3 CU2 I3 120.43(8) . 4_655
CU2 CU2 I2 71.64(3) 4_655 .
S1 CU2 I2 112.83(6) . .
S1 CU2 I2 111.60(6) 4_655 .
I3 CU2 I2 105.52(5) . .
I3 CU2 I2 104.44(5) 4_655 .
CU2 CU2 I1 175.65(11) 4_655 .
S1 CU2 I1 112.37(6) . .
S1 CU2 I1 107.52(6) 4_655 .
I3 CU2 I1 111.36(5) . .
I3 CU2 I1 105.89(5) 4_655 .
I2 CU2 I1 108.56(4) . .
CU2 CU2 CU1 122.94(6) 4_655 .
S1 CU2 CU1 56.03(5) . .
S1 CU2 CU1 102.65(6) 4_655 .
I3 CU2 CU1 58.86(4) . .
I3 CU2 CU1 109.69(6) 4_655 .
I2 CU2 CU1 145.75(5) . .
I1 CU2 CU1 59.40(3) . .
CU2 CU2 CU3 118.35(7) 4_655 .
S1 CU2 CU3 101.45(6) . .
S1 CU2 CU3 53.56(5) 4_655 .
I3 CU2 CU3 108.98(6) . .
I3 CU2 CU3 56.48(5) 4_655 .
I2 CU2 CU3 145.49(6) . .
I1 CU2 CU3 58.94(4) . .
CU1 CU2 CU3 59.92(4) . .
CU1 CU3 S1 72.91(8) 11_656 11_656
CU1 CU3 S1 70.69(7) 11_656 4_655
S1 CU3 S1 104.55(10) 11_656 4_655
CU1 CU3 I3 74.01(7) 11_656 11_656
S1 CU3 I3 8.97(5) 11_656 11_656
S1 CU3 I3 112.94(9) 4_655 11_656
CU1 CU3 I3 72.05(7) 11_656 4_655
S1 CU3 I3 113.06(9) 11_656 4_655
S1 CU3 I3 8.93(5) 4_655 4_655
I3 CU3 I3 121.26(9) 11_656 4_655
CU1 CU3 I1 72.17(6) 11_656 3
S1 CU3 I1 114.30(7) 11_656 3
S1 CU3 I1 113.51(7) 4_655 3
I3 CU3 I1 106.88(7) 11_656 3
I3 CU3 I1 106.34(6) 4_655 3
CU1 CU3 I1 176.12(9) 11_656 .
S1 CU3 I1 110.98(7) 11_656 .
S1 CU3 I1 107.66(7) 4_655 .
I3 CU3 I1 109.84(6) 11_656 .
I3 CU3 I1 105.75(6) 4_655 .
I1 CU3 I1 105.77(6) 3 .
CU1 CU3 CU1 124.68(9) 11_656 .
S1 CU3 CU1 55.33(5) 11_656 .
S1 CU3 CU1 102.58(7) 4_655 .
I3 CU3 CU1 58.05(5) 11_656 .
I3 CU3 CU1 109.35(6) 4_655 .
I1 CU3 CU1 143.85(7) 3 .
I1 CU3 CU1 58.92(4) . .
CU1 CU3 CU2 121.42(8) 11_656 .
S1 CU3 CU2 100.92(7) 11_656 .
S1 CU3 CU2 54.30(5) 4_655 .
I3 CU3 CU2 108.17(7) 11_656 .
I3 CU3 CU2 56.90(5) 4_655 .
I1 CU3 CU2 144.77(7) 3 .
I1 CU3 CU2 58.36(4) . .
CU1 CU3 CU2 59.12(4) . .
C1A S1 CU3 116.4(4) . 14_566
C1C S1 CU3 115.1(3) . 14_566
C1B S1 CU3 102.4(2) . 14_566
C1A S1 CU2 97.0(2) . .
C1C S1 CU2 118.4(3) . .
C1B S1 CU2 108.4(4) . .
CU3 S1 CU2 107.88(8) 14_566 .
C1A S1 CU3 116.2(4) . 4_655
C1C S1 CU3 96.2(2) . 4_655
C1B S1 CU3 119.3(4) . 4_655
CU3 S1 CU3 108.86(7) 14_566 4_655
CU2 S1 CU3 109.40(8) . 4_655
C1A S1 CU2 100.5(3) . 4_655
C1C S1 CU2 108.7(3) . 4_655
C1B S1 CU2 115.8(3) . 4_655
CU3 S1 CU2 135.57(9) 14_566 4_655
CU2 S1 CU2 40.21(6) . 4_655
CU3 S1 CU2 72.14(6) 4_655 4_655
C1A S1 CU1 121.1(3) . 14_566
C1C S1 CU1 97.0(2) . 14_566
C1B S1 CU1 112.5(5) . 14_566
CU3 S1 CU1 71.94(6) 14_566 14_566
CU2 S1 CU1 138.15(9) . 14_566
CU3 S1 CU1 40.64(5) 4_655 14_566
CU2 S1 CU1 110.19(7) 4_655 14_566
C1A S1 CU1 106.1(4) . .
C1C S1 CU1 122.3(2) . .
C1B S1 CU1 99.7(3) . .
CU3 S1 CU1 40.77(5) 14_566 .
CU2 S1 CU1 70.29(6) . .
CU3 S1 CU1 137.14(9) 4_655 .
CU2 S1 CU1 107.68(7) 4_655 .
CU1 S1 CU1 110.28(6) 14_566 .
N1A C1A C2A 114.2(11) . .
N1A C1A S1 127.7(10) . .
C2A C1A S1 118.1(9) . .
N1B C1B C2B 120.2(16) . .
N1B C1B S1 124.3(15) . .
C2B C1B S1 115.5(10) . .
I3 C1C N1C 129.6(9) . .
I3 C1C C2C 115.3(11) . .
N1C C1C C2C 114.9(12) . .
I3 C1C S1 4.69(12) . .
N1C C1C S1 129.2(8) . .
C2C C1C S1 115.9(10) . .
C1C N1C I3 25.0(5) . .
C1C C2C I3 29.6(6) . .

loop_
_geom_bond_atom_site_label_1
_geom_bond_atom_site_label_2
_geom_bond_distance
_geom_bond_site_symmetry_2
I1 CU3 2.5887(15) 2_544
I1 CU1 2.6075(9) 13
I1 CU2 2.6661(13) .
I1 CU1 2.6749(10) .
I1 CU3 2.6826(16) .
I2 CU2 2.5723(11) 4_655
I2 CU2 2.5723(11) 11_655
I2 CU2 2.5723(11) 14_565
I2 CU2 2.5723(11) .
I3 C1C 1.281(11) .
I3 N1C 2.336(8) .
I3 C2C 2.343(16) .
I3 CU3 2.492(2) 14_566
I3 CU2 2.5026(18) .
I3 CU3 2.528(2) 4_655
I3 CU2 2.5397(18) 4_655
I3 CU1 2.5557(17) 14_566
I3 CU1 2.5797(17) .
CU1 CU3 1.6444(19) 14_566
CU1 S1 2.3828(18) 11_656
CU1 S1 2.4066(17) .
CU1 I3 2.5557(17) 11_656
CU1 I1 2.6074(9) 13
CU1 CU2 2.7318(15) .
CU1 CU3 2.7544(18) .
CU1 CU1 2.8518(19) 13
CU2 CU2 1.620(2) 4_655
CU2 S1 2.3378(19) .
CU2 S1 2.3741(18) 4_655
CU2 I3 2.5397(18) 4_655
CU2 CU3 2.7828(19) .
CU3 CU1 1.6444(19) 11_656
CU3 S1 2.306(2) 11_656
CU3 S1 2.352(2) 4_655
CU3 I3 2.492(2) 11_656
CU3 I3 2.528(2) 4_655
CU3 I1 2.5888(15) 3
S1 C1A 1.675(10) .
S1 C1C 1.681(11) .
S1 C1B 1.694(14) .
S1 CU3 2.306(2) 14_566
S1 CU3 2.352(2) 4_655
S1 CU2 2.3742(18) 4_655
S1 CU1 2.3828(18) 14_566
C1A N1A 1.315(9) .
C1A C2A 1.470(9) .
C1B N1B 1.322(9) .
C1B C2B 1.490(10) .
C1C N1C 1.300(8) .
C1C C2C 1.490(9) .
